data_4020576
loop_
_publ_author_name
'Romain No\"el'
'Corinne Vanucci-Bacqu\'e'
'Marie-Claude Fargeau-Bellassoued'
'G\'erard Lhommet'

_publ_section_title
;
 Synthesis of New Chiral 6-Carbonyl
 2,3,8,8a-Tetrahydro-7H-oxazolo[3,2-a]pyridines
;
_journal_name_full 'Journal of Organic Chemistry'
_journal_page_first 9044
_journal_page_last 9047
_journal_paper_doi 10.1021/jo051192p
_journal_volume 70
_journal_year 2005
_chemical_formula_moiety 'C17 H21 N1 O2'
_chemical_formula_sum 'C17 H21 N O2'
_chemical_formula_weight 271.36
_space_group_IT_number 19
_symmetry_cell_setting orthorhombic
_symmetry_space_group_name_Hall 'P 2ac 2ab'
_symmetry_space_group_name_H-M 'P 21 21 21'
_cell_angle_alpha 90
_cell_angle_beta 90
_cell_angle_gamma 90
_cell_formula_units_Z 4
_cell_length_a 7.9659(14)
_cell_length_b 10.1397(15)
_cell_length_c 18.360(4)
_cell_measurement_temperature 295
_cell_volume 1483.0(5)
_diffrn_ambient_temperature 295
_exptl_crystal_density_diffrn 1.215
_cod_depositor_comments
;
The following automatic conversions were performed:
'_symmetry_cell_setting' value 'Orthorhombic' changed to 'orthorhombic'
according to '/home/saulius/struct/CIF-dictionaries/cif_core.dic'
dictionary named 'cif_core.dic' version 2.4.1 from 2010-06-29.

Automatic conversion script
Id: cif_fix_enum 1527 2010-12-29 10:47:43Z saulius 
;
_cod_original_formula_sum 'C17 H21 N1 O2'
_cod_database_code 4020576

loop_
_symmetry_equiv_pos_as_xyz
x,y,z
x+1/2,-y+1/2,-z
-x,y+1/2,-z+1/2
-x+1/2,-y,z+1/2

loop_
_atom_site_label
_atom_site_type_symbol
_atom_site_fract_x
_atom_site_fract_y
_atom_site_fract_z
_atom_site_U_iso_or_equiv
_atom_site_occupancy
_atom_site_adp_type
_atom_site_refinement_flags_posn
_atom_site_refinement_flags_adp
_atom_site_refinement_flags_occupancy
_atom_site_disorder_assembly
_atom_site_disorder_group
_atom_site_attached_hydrogens
C1 C 0.9173(5) 0.2776(3) 0.1877(2) 0.0328 1.0000 Uani . . . . . .
C2 C 0.8342(5) 0.3138(4) 0.1252(2) 0.0336 1.0000 Uani . . . . . .
C3 C 0.6450(5) 0.2984(5) 0.1219(2) 0.0454 1.0000 Uani . . . . . .
C4 C 0.5825(5) 0.2028(5) 0.1798(2) 0.0467 1.0000 Uani . . . . . .
C5 C 0.6499(5) 0.2422(4) 0.2527(2) 0.0368 1.0000 Uani . . . . . .
C6 C 0.5736(6) 0.3718(5) 0.2801(3) 0.0545 1.0000 Uani . . . . . .
C7 C 0.7454(6) 0.1453(4) 0.3560(2) 0.0495 1.0000 Uani . . . . . .
C8 C 0.9064(5) 0.1780(4) 0.3129(2) 0.0375 1.0000 Uani . . . . . .
C9 C 1.0316(5) 0.2549(4) 0.3590(2) 0.0398 1.0000 Uani . . . . . .
C10 C 1.0045(7) 0.3860(4) 0.3762(3) 0.0585 1.0000 Uani . . . . . .
C11 C 1.1184(9) 0.4521(5) 0.4200(3) 0.0751 1.0000 Uani . . . . . .
C12 C 1.2528(9) 0.3869(7) 0.4481(3) 0.0794 1.0000 Uani . . . . . .
C13 C 1.2818(7) 0.2574(7) 0.4317(3) 0.0720 1.0000 Uani . . . . . .
C14 C 1.1707(6) 0.1910(5) 0.3860(2) 0.0535 1.0000 Uani . . . . . .
C15 C 1.1059(5) 0.2672(4) 0.1926(2) 0.0441 1.0000 Uani . . . . . .
C16 C 0.9202(6) 0.3623(4) 0.0612(2) 0.0407 1.0000 Uani . . . . . .
C17 C 0.8149(7) 0.3931(6) -0.0053(2) 0.0609 1.0000 Uani . . . . . .
N1 N 0.8342(4) 0.2489(3) 0.25038(16) 0.0326 1.0000 Uani . . . . . .
O1 O 0.6176(4) 0.1385(3) 0.30298(16) 0.0490 1.0000 Uani . . . . . .
O2 O 1.0708(4) 0.3828(4) 0.05649(18) 0.0600 1.0000 Uani . . . . . .
H31 H 0.5914 0.3857 0.1301 0.088(4) 1.0000 Uiso . . . . . .
H32 H 0.6130 0.2638 0.0727 0.088(4) 1.0000 Uiso . . . . . .
H41 H 0.6217 0.1114 0.1672 0.088(4) 1.0000 Uiso . . . . . .
H42 H 0.4568 0.2038 0.1803 0.088(4) 1.0000 Uiso . . . . . .
H61 H 0.6227 0.3942 0.3286 0.088(4) 1.0000 Uiso . . . . . .
H62 H 0.6015 0.4437 0.2445 0.088(4) 1.0000 Uiso . . . . . .
H63 H 0.4499 0.3621 0.2840 0.088(4) 1.0000 Uiso . . . . . .
H71 H 0.7222 0.2163 0.3922 0.088(4) 1.0000 Uiso . . . . . .
H72 H 0.7584 0.0590 0.3819 0.088(4) 1.0000 Uiso . . . . . .
H81 H 0.9748 0.0999 0.2979 0.088(4) 1.0000 Uiso . . . . . .
H101 H 0.9033 0.4336 0.3571 0.088(4) 1.0000 Uiso . . . . . .
H111 H 1.1032 0.5472 0.4305 0.088(4) 1.0000 Uiso . . . . . .
H121 H 1.3298 0.4351 0.4821 0.088(4) 1.0000 Uiso . . . . . .
H131 H 1.3839 0.2103 0.4512 0.088(4) 1.0000 Uiso . . . . . .
H141 H 1.1922 0.0973 0.3727 0.088(4) 1.0000 Uiso . . . . . .
H151 H 1.1392 0.2389 0.2426 0.088(4) 1.0000 Uiso . . . . . .
H152 H 1.1587 0.3535 0.1808 0.088(4) 1.0000 Uiso . . . . . .
H153 H 1.1462 0.1988 0.1565 0.088(4) 1.0000 Uiso . . . . . .
H171 H 0.8884 0.4266 -0.0454 0.088(4) 1.0000 Uiso . . . . . .
H172 H 0.7308 0.4640 0.0075 0.088(4) 1.0000 Uiso . . . . . .
H173 H 0.7535 0.3129 -0.0217 0.088(4) 1.0000 Uiso . . . . . .

loop_
_atom_site_aniso_label
_atom_site_aniso_U_11
_atom_site_aniso_U_22
_atom_site_aniso_U_33
_atom_site_aniso_U_23
_atom_site_aniso_U_13
_atom_site_aniso_U_12
C1 0.0348(19) 0.0267(17) 0.0367(19) -0.0058(15) 0.0022(17) 0.0002(16)
C2 0.037(2) 0.0336(18) 0.0305(18) -0.0027(15) 0.0012(17) -0.0018(18)
C3 0.032(2) 0.063(3) 0.042(2) 0.004(2) -0.0052(19) -0.008(2)
C4 0.029(2) 0.062(3) 0.048(2) 0.001(2) -0.0038(18) -0.004(2)
C5 0.032(2) 0.0416(19) 0.0364(19) 0.0058(19) 0.0067(16) -0.0003(18)
C6 0.047(3) 0.050(2) 0.066(3) -0.001(2) 0.009(2) 0.014(2)
C7 0.059(3) 0.045(2) 0.045(2) 0.0099(19) -0.002(2) -0.011(2)
C8 0.044(2) 0.0279(17) 0.041(2) 0.0016(16) -0.0037(18) -0.0029(17)
C9 0.053(2) 0.036(2) 0.0310(17) 0.0051(16) -0.0018(18) -0.0109(18)
C10 0.074(3) 0.039(2) 0.062(3) -0.002(2) -0.006(3) -0.012(3)
C11 0.114(5) 0.055(3) 0.056(3) -0.016(2) 0.011(4) -0.038(4)
C12 0.101(5) 0.101(5) 0.036(2) -0.001(3) -0.007(3) -0.069(4)
C13 0.067(4) 0.093(4) 0.055(3) 0.015(3) -0.023(3) -0.023(3)
C14 0.059(3) 0.052(2) 0.050(2) 0.008(2) -0.012(2) -0.008(2)
C15 0.033(2) 0.057(2) 0.042(2) 0.001(2) 0.0010(18) 0.000(2)
C16 0.044(3) 0.0350(19) 0.043(2) -0.0009(18) -0.0008(19) -0.0038(19)
C17 0.075(4) 0.071(3) 0.037(2) 0.008(2) -0.004(2) -0.014(3)
N1 0.0312(16) 0.0314(14) 0.0351(16) 0.0024(15) -0.0029(13) 0.0016(14)
O1 0.0499(18) 0.0481(16) 0.0489(16) 0.0112(14) 0.0018(14) -0.0109(14)
O2 0.052(2) 0.073(2) 0.0550(18) 0.0159(17) 0.0076(16) -0.0120(19)

loop_
_geom_bond_atom_site_label_1
_geom_bond_site_symmetry_1
_geom_bond_atom_site_label_2
_geom_bond_site_symmetry_2
_geom_bond_distance
_geom_bond_publ_flag
C1 . C2 . 1.376(5) yes
C1 . C15 . 1.509(6) yes
C1 . N1 . 1.359(5) yes
C2 . C3 . 1.516(5) yes
C2 . C16 . 1.447(6) yes
C3 . C4 . 1.523(6) yes
C3 . H31 . 0.996 no
C3 . H32 . 1.001 no
C4 . C5 . 1.495(6) yes
C4 . H41 . 1.005 no
C4 . H42 . 1.002 no
C5 . C6 . 1.534(6) yes
C5 . N1 . 1.470(5) yes
C5 . O1 . 1.423(5) yes
C6 . H61 . 0.999 no
C6 . H62 . 1.004 no
C6 . H63 . 0.993 no
C7 . C8 . 1.543(7) yes
C7 . O1 . 1.410(6) yes
C7 . H71 . 0.997 no
C7 . H72 . 1.001 no
C8 . C9 . 1.521(5) yes
C8 . N1 . 1.473(5) yes
C8 . H81 . 1.002 no
C9 . C10 . 1.383(6) yes
C9 . C14 . 1.377(6) yes
C10 . C11 . 1.384(7) yes
C10 . H101 . 1.003 no
C11 . C12 . 1.361(9) yes
C11 . H111 . 0.991 no
C12 . C13 . 1.367(10) yes
C12 . H121 . 1.001 no
C13 . C14 . 1.391(7) yes
C13 . H131 . 1.010 no
C14 . H141 . 0.996 no
C15 . H151 . 0.998 no
C15 . H152 . 0.995 no
C15 . H153 . 1.012 no
C16 . C17 . 1.514(7) yes
C16 . O2 . 1.220(5) yes
C17 . H171 . 1.001 no
C17 . H172 . 1.011 no
C17 . H173 . 0.994 no

loop_
_cod_related_entry_id
_cod_related_entry_database
_cod_related_entry_code
1 ChemSpider 9768992
